data_4344081
loop_
_publ_author_name
'Wu, Dai'
'Bai, Xiaojing'
'Tian, Hong-Rui'
'Yang, Weiting'
'Li, Zewen'
'Huang, Qing'
'Du, Shiyu'
'Sun, Zhong-Ming'

_publ_section_title
;
 Uranyl Carboxyphosphonates Derived from Hydrothermal in Situ Ligand
 Reaction: Syntheses, Structures, and Computational Investigations.
;
_journal_issue 17
_journal_name_full 'Inorganic chemistry'
_journal_page_first 8617
_journal_page_last 8624
_journal_paper_doi 10.1021/acs.inorgchem.5b01266
_journal_volume 54
_journal_year 2015
_chemical_formula_sum 'C26 H18 N2 O30 P4 U3'
_chemical_formula_weight 1676.39
_space_group_crystal_system triclinic
_space_group_IT_number 2
_space_group_name_Hall '-P 1'
_space_group_name_H-M_alt 'P -1'
_symmetry_space_group_name_Hall '-P 1'
_symmetry_space_group_name_H-M 'P -1'
_atom_sites_solution_hydrogens geom
_audit_creation_method SHELXL-2014/7
_cell_angle_alpha 81.842(2)
_cell_angle_beta 85.131(2)
_cell_angle_gamma 87.5750(10)
_cell_formula_units_Z 1
_cell_length_a 9.6088(8)
_cell_length_b 9.7439(8)
_cell_length_c 11.0648(9)
_cell_measurement_reflns_used 2028
_cell_measurement_temperature 296(2)
_cell_measurement_theta_max 25.86
_cell_measurement_theta_min 2.62
_cell_volume 1021.30(15)
_computing_structure_refinement 'SHELXL-2014/7 (Sheldrick, 2014)'
_diffrn_ambient_temperature 296(2)
_diffrn_measured_fraction_theta_full 0.994
_diffrn_measured_fraction_theta_max 0.992
_diffrn_measurement_device_type 'CCD area detector'
_diffrn_measurement_method 'phi and omega scans'
_diffrn_radiation_type MoK\a
_diffrn_radiation_wavelength 0.71073
_diffrn_reflns_av_R_equivalents 0.0286
_diffrn_reflns_av_unetI/netI 0.0558
_diffrn_reflns_laue_measured_fraction_full 0.994
_diffrn_reflns_laue_measured_fraction_max 0.992
_diffrn_reflns_limit_h_max 6
_diffrn_reflns_limit_h_min -11
_diffrn_reflns_limit_k_max 12
_diffrn_reflns_limit_k_min -11
_diffrn_reflns_limit_l_max 13
_diffrn_reflns_limit_l_min -13
_diffrn_reflns_number 6517
_diffrn_reflns_point_group_measured_fraction_full 0.994
_diffrn_reflns_point_group_measured_fraction_max 0.992
_diffrn_reflns_theta_full 25.242
_diffrn_reflns_theta_max 26.141
_diffrn_reflns_theta_min 1.865
_exptl_absorpt_coefficient_mu 12.128
_exptl_absorpt_correction_T_max 0.1953
_exptl_absorpt_correction_T_min 0.0909
_exptl_absorpt_correction_type multi-scan
_exptl_absorpt_process_details sadabs
_exptl_crystal_colour yellow
_exptl_crystal_density_diffrn 2.726
_exptl_crystal_density_method 'not measured'
_exptl_crystal_description block
_exptl_crystal_F_000 764
_exptl_crystal_size_max 0.380
_exptl_crystal_size_mid 0.200
_exptl_crystal_size_min 0.200
_refine_diff_density_max 1.232
_refine_diff_density_min -1.124
_refine_diff_density_rms 0.209
_refine_ls_extinction_method none
_refine_ls_goodness_of_fit_ref 1.022
_refine_ls_hydrogen_treatment constr
_refine_ls_matrix_type full
_refine_ls_number_parameters 296
_refine_ls_number_reflns 4038
_refine_ls_number_restraints 0
_refine_ls_restrained_S_all 1.022
_refine_ls_R_factor_all 0.0455
_refine_ls_R_factor_gt 0.0344
_refine_ls_shift/su_max 0.002
_refine_ls_shift/su_mean 0.000
_refine_ls_structure_factor_coef Fsqd
_refine_ls_weighting_details 'w=1/[\s^2^(Fo^2^)+(0.0327P)^2^] where P=(Fo^2^+2Fc^2^)/3'
_refine_ls_weighting_scheme calc
_refine_ls_wR_factor_gt 0.0705
_refine_ls_wR_factor_ref 0.0754
_reflns_Friedel_coverage 0.000
_reflns_number_gt 3342
_reflns_number_total 4038
_reflns_threshold_expression 'I > 2\s(I)'
_cod_data_source_file ic5b01266_si_002.cif
_cod_data_source_block DPTP-U1
_cod_depositor_comments 'Adding full bibliography for 4344081--4344083.cif.'
_cod_database_code 4344081
_shelx_shelxl_version_number 2014/7
_shelx_space_group_comment
;
The symmetry employed for this shelxl refinement is uniquely defined
by the following loop, which should always be used as a source of
symmetry information in preference to the above space-group names.
They are only intended as comments.
;
_shelx_estimated_absorpt_t_min 0.091
_shelx_estimated_absorpt_t_max 0.195

loop_
_space_group_symop_operation_xyz
'x, y, z'
'-x, -y, -z'

loop_
_atom_site_label
_atom_site_type_symbol
_atom_site_fract_x
_atom_site_fract_y
_atom_site_fract_z
_atom_site_U_iso_or_equiv
_atom_site_adp_type
_atom_site_occupancy
_atom_site_site_symmetry_order
_atom_site_calc_flag
_atom_site_refinement_flags_posn
_atom_site_refinement_flags_adp
_atom_site_refinement_flags_occupancy
U1 U 0.28849(3) -0.17787(3) 0.96419(3) 0.01870(9) Uani 1 1 d . . .
U2 U 0.5000 0.0000 0.5000 0.01754(11) Uani 1 2 d S . P
P1 P 0.5307(2) 0.06983(18) 0.79582(18) 0.0182(4) Uani 1 1 d . . .
P2 P 0.3104(2) 0.70372(18) 0.65976(18) 0.0168(4) Uani 1 1 d . . .
O1 O 0.1353(6) -0.0729(6) 0.9654(6) 0.0384(16) Uani 1 1 d . . .
O2 O 0.4383(6) -0.2896(5) 0.9651(5) 0.0295(13) Uani 1 1 d . . .
O3 O 0.3410(6) 0.0742(5) 0.5550(5) 0.0287(13) Uani 1 1 d . . .
O4 O 0.6005(6) 0.0324(5) 0.6755(5) 0.0240(12) Uani 1 1 d . . .
O5 O 0.6301(6) 0.0525(5) 0.8965(5) 0.0251(13) Uani 1 1 d . . .
O6 O 0.3986(6) -0.0087(5) 0.8340(5) 0.0269(13) Uani 1 1 d . . .
O7 O 0.1885(6) 0.6973(5) 0.5766(5) 0.0286(13) Uani 1 1 d . . .
H7A H 0.2183 0.6655 0.5143 0.043 Uiso 1 1 calc R U .
O8 O 0.4316(6) 0.7797(5) 0.5915(5) 0.0309(13) Uani 1 1 d . . .
O9 O 0.2465(6) 0.7605(5) 0.7722(5) 0.0237(12) Uani 1 1 d . . .
O10 O 0.7758(5) 0.2855(5) 0.8272(5) 0.0291(13) Uani 1 1 d . . .
O11 O 0.7953(5) 0.3961(5) 0.6389(5) 0.0262(12) Uani 1 1 d . . .
O12 O 0.0623(6) 0.3735(7) 0.6535(6) 0.0373(15) Uani 1 1 d . . .
H12 H 0.1184 0.3650 0.5948 0.056 Uiso 1 1 calc R U .
O13 O 0.0535(6) 0.4980(6) 0.8049(5) 0.0333(14) Uani 1 1 d . . .
O1W O 0.1321(7) -0.3809(7) 0.9865(6) 0.0527(19) Uani 1 1 d . . .
O2W O 0.7207(10) 0.6372(10) 0.9425(10) 0.118(4) Uani 1 1 d . . .
C1 C 0.4746(7) 0.2523(7) 0.7617(7) 0.0171(15) Uani 1 1 d . . .
C2 C 0.3304(8) 0.2793(7) 0.7579(7) 0.0190(16) Uani 1 1 d . . .
H2A H 0.2692 0.2064 0.7751 0.023 Uiso 1 1 calc R U .
C3 C 0.2774(8) 0.4161(7) 0.7283(7) 0.0204(16) Uani 1 1 d . . .
C4 C 0.3697(8) 0.5259(7) 0.6989(7) 0.0171(16) Uani 1 1 d . . .
C5 C 0.5128(8) 0.4954(7) 0.6991(7) 0.0215(17) Uani 1 1 d . . .
H5A H 0.5750 0.5670 0.6769 0.026 Uiso 1 1 calc R U .
C6 C 0.5660(7) 0.3602(7) 0.7318(6) 0.0166(16) Uani 1 1 d . . .
C7 C 0.7230(8) 0.3439(7) 0.7337(7) 0.0184(16) Uani 1 1 d . . .
C8 C 0.1214(7) 0.4333(7) 0.7327(7) 0.0194(16) Uani 1 1 d . . .
C9 C 0.9191(13) 0.9361(14) 0.7731(13) 0.074(4) Uani 1 1 d . . .
H9A H 0.9227 0.9698 0.8472 0.089 Uiso 1 1 calc R U .
C10 C 0.9748(12) 1.0129(12) 0.6688(11) 0.063(3) Uani 1 1 d . . .
H10A H 1.0150 1.0976 0.6712 0.075 Uiso 1 1 calc R U .
C11 C 0.9696(9) 0.9609(9) 0.5597(8) 0.042(3) Uani 1 1 d . . .
C12 C 0.9116(11) 0.8356(11) 0.5612(11) 0.054(3) Uani 1 1 d . . .
H12A H 0.9096 0.7984 0.4885 0.064 Uiso 1 1 calc R U .
C13 C 0.8563(11) 0.7637(12) 0.6683(13) 0.064(3) Uani 1 1 d . . .
H13A H 0.8161 0.6786 0.6679 0.077 Uiso 1 1 calc R U .
N1 N 0.8598(10) 0.8149(12) 0.7732(11) 0.077(3) Uani 1 1 d . . .
H1A H 0.8241 0.7702 0.8405 0.092 Uiso 1 1 calc R U .

loop_
_atom_site_aniso_label
_atom_site_aniso_U_11
_atom_site_aniso_U_22
_atom_site_aniso_U_33
_atom_site_aniso_U_23
_atom_site_aniso_U_13
_atom_site_aniso_U_12
U1 0.02037(17) 0.01977(15) 0.01682(16) -0.00399(11) -0.00310(12) -0.00243(12)
U2 0.0213(2) 0.01553(19) 0.0158(2) -0.00153(15) -0.00177(16) -0.00202(16)
P1 0.0254(11) 0.0138(9) 0.0168(10) -0.0031(7) -0.0069(8) -0.0021(8)
P2 0.0209(10) 0.0124(8) 0.0172(10) -0.0019(7) -0.0021(8) -0.0009(8)
O1 0.024(3) 0.055(4) 0.039(4) -0.019(3) -0.008(3) 0.015(3)
O2 0.038(3) 0.022(3) 0.028(3) -0.002(2) -0.004(3) 0.007(3)
O3 0.029(3) 0.028(3) 0.030(3) -0.005(2) -0.006(3) 0.010(3)
O4 0.033(3) 0.022(3) 0.017(3) -0.006(2) -0.004(2) 0.003(2)
O5 0.039(3) 0.020(3) 0.019(3) -0.003(2) -0.014(3) 0.001(2)
O6 0.039(3) 0.020(3) 0.023(3) 0.001(2) -0.012(3) -0.009(2)
O7 0.033(3) 0.033(3) 0.021(3) -0.008(2) -0.008(3) 0.004(3)
O8 0.039(4) 0.019(3) 0.034(3) -0.005(2) 0.004(3) -0.003(3)
O9 0.033(3) 0.019(2) 0.021(3) -0.007(2) -0.001(2) -0.005(2)
O10 0.019(3) 0.045(3) 0.023(3) 0.000(3) -0.006(2) -0.002(3)
O11 0.015(3) 0.042(3) 0.021(3) -0.001(2) 0.000(2) -0.002(3)
O12 0.021(3) 0.056(4) 0.042(4) -0.034(3) 0.001(3) -0.007(3)
O13 0.023(3) 0.046(3) 0.035(4) -0.023(3) 0.003(3) -0.004(3)
O1W 0.068(5) 0.067(4) 0.027(4) -0.008(3) 0.001(3) -0.051(4)
O2W 0.064(6) 0.117(8) 0.148(11) 0.038(7) 0.031(6) 0.025(6)
C1 0.016(4) 0.015(3) 0.020(4) 0.001(3) -0.003(3) -0.004(3)
C2 0.020(4) 0.016(3) 0.021(4) -0.001(3) 0.000(3) -0.005(3)
C3 0.013(4) 0.025(4) 0.024(4) -0.009(3) 0.001(3) -0.004(3)
C4 0.020(4) 0.014(3) 0.017(4) -0.003(3) 0.002(3) -0.004(3)
C5 0.018(4) 0.017(4) 0.030(5) 0.000(3) -0.006(3) -0.009(3)
C6 0.014(4) 0.018(3) 0.018(4) -0.004(3) -0.003(3) 0.004(3)
C7 0.017(4) 0.014(3) 0.025(4) -0.004(3) 0.002(3) -0.006(3)
C8 0.009(4) 0.017(4) 0.034(5) -0.009(3) 0.003(3) -0.004(3)
C9 0.063(9) 0.097(10) 0.073(10) -0.040(9) -0.031(8) 0.026(8)
C10 0.062(8) 0.073(8) 0.057(8) -0.017(7) -0.016(7) 0.007(7)
C11 0.025(5) 0.051(6) 0.055(7) -0.028(5) -0.012(5) 0.017(4)
C12 0.040(6) 0.056(7) 0.069(8) -0.026(6) -0.006(6) 0.012(5)
C13 0.037(7) 0.064(7) 0.092(11) -0.016(7) -0.010(7) 0.011(6)
N1 0.048(6) 0.104(9) 0.082(8) -0.023(7) -0.025(6) 0.031(6)

loop_
_atom_type_symbol
_atom_type_description
_atom_type_scat_dispersion_real
_atom_type_scat_dispersion_imag
_atom_type_scat_source
C C 0.0033 0.0016 'International Tables Vol C Tables 4.2.6.8 and 6.1.1.4'
H H 0.0000 0.0000 'International Tables Vol C Tables 4.2.6.8 and 6.1.1.4'
N N 0.0061 0.0033 'International Tables Vol C Tables 4.2.6.8 and 6.1.1.4'
O O 0.0106 0.0060 'International Tables Vol C Tables 4.2.6.8 and 6.1.1.4'
P P 0.1023 0.0942 'International Tables Vol C Tables 4.2.6.8 and 6.1.1.4'
U U -9.6767 9.6646 'International Tables Vol C Tables 4.2.6.8 and 6.1.1.4'

loop_
_geom_angle_atom_site_label_1
_geom_angle_atom_site_label_2
_geom_angle_atom_site_label_3
_geom_angle
_geom_angle_site_symmetry_1
_geom_angle_site_symmetry_3
O1 U1 O2 177.6(3) . .
O1 U1 O6 89.6(3) . .
O2 U1 O6 92.6(2) . .
O1 U1 O5 88.4(2) . 2_657
O2 U1 O5 92.8(2) . 2_657
O6 U1 O5 80.23(18) . 2_657
O1 U1 O9 91.0(2) . 1_545
O2 U1 O9 88.6(2) . 1_545
O6 U1 O9 78.41(18) . 1_545
O5 U1 O9 158.63(19) 2_657 1_545
O1 U1 O10 90.6(2) . 2_657
O2 U1 O10 87.8(2) . 2_657
O6 U1 O10 149.64(17) . 2_657
O5 U1 O10 69.44(18) 2_657 2_657
O9 U1 O10 131.93(18) 1_545 2_657
O1 U1 O1W 86.8(3) . .
O2 U1 O1W 90.9(2) . .
O6 U1 O1W 146.50(19) . .
O5 U1 O1W 132.9(2) 2_657 .
O9 U1 O1W 68.38(19) 1_545 .
O10 U1 O1W 63.77(19) 2_657 .
O3 U2 O3 180.0 2_656 .
O3 U2 O4 89.6(2) 2_656 .
O3 U2 O4 90.4(2) . .
O3 U2 O4 90.4(2) 2_656 2_656
O3 U2 O4 89.6(2) . 2_656
O4 U2 O4 180.0 . 2_656
O3 U2 O8 90.8(2) 2_656 2_666
O3 U2 O8 89.2(2) . 2_666
O4 U2 O8 89.84(19) . 2_666
O4 U2 O8 90.16(18) 2_656 2_666
O3 U2 O8 89.2(2) 2_656 1_545
O3 U2 O8 90.8(2) . 1_545
O4 U2 O8 90.16(18) . 1_545
O4 U2 O8 89.84(19) 2_656 1_545
O8 U2 O8 180.0 2_666 1_545
O6 P1 O5 111.8(3) . .
O6 P1 O4 111.6(3) . .
O5 P1 O4 112.1(3) . .
O6 P1 C1 105.7(3) . .
O5 P1 C1 110.0(3) . .
O4 P1 C1 105.1(3) . .
O8 P2 O9 116.4(3) . .
O8 P2 O7 111.7(3) . .
O9 P2 O7 106.0(3) . .
O8 P2 C4 106.7(3) . .
O9 P2 C4 110.3(3) . .
O7 P2 C4 105.2(3) . .
P1 O4 U2 129.1(3) . .
P1 O5 U1 139.6(3) . 2_657
P1 O6 U1 147.8(3) . .
P2 O8 U2 142.3(3) . 1_565
P2 O9 U1 145.5(3) . 1_565
C7 O10 U1 141.3(5) . 2_657
C6 C1 C2 119.7(6) . .
C6 C1 P1 123.8(5) . .
C2 C1 P1 116.3(5) . .
C1 C2 C3 120.5(7) . .
C4 C3 C2 119.9(7) . .
C4 C3 C8 124.2(6) . .
C2 C3 C8 115.9(7) . .
C5 C4 C3 118.3(6) . .
C5 C4 P2 119.1(5) . .
C3 C4 P2 122.6(5) . .
C4 C5 C6 122.1(7) . .
C1 C6 C5 119.4(6) . .
C1 C6 C7 124.4(6) . .
C5 C6 C7 116.2(6) . .
O10 C7 O11 122.8(7) . .
O10 C7 C6 120.2(7) . .
O11 C7 C6 117.0(6) . .
O13 C8 O12 121.6(7) . .
O13 C8 C3 123.2(6) . .
O12 C8 C3 115.2(6) . .
N1 C9 C10 122.8(12) . .
C9 C10 C11 117.8(12) . .
C12 C11 C10 118.9(11) . .
C12 C11 C11 120.0(10) . 2_776
C10 C11 C11 121.1(12) . 2_776
C11 C12 C13 120.8(10) . .
N1 C13 C12 120.2(12) . .
C13 N1 C9 119.4(13) . .

loop_
_geom_bond_atom_site_label_1
_geom_bond_atom_site_label_2
_geom_bond_distance
_geom_bond_site_symmetry_2
U1 O1 1.757(5) .
U1 O2 1.767(5) .
U1 O6 2.264(5) .
U1 O5 2.302(5) 2_657
U1 O9 2.359(5) 1_545
U1 O10 2.436(6) 2_657
U1 O1W 2.506(6) .
U2 O3 1.761(5) 2_656
U2 O3 1.761(5) .
U2 O4 2.307(5) .
U2 O4 2.307(5) 2_656
U2 O8 2.336(5) 2_666
U2 O8 2.336(5) 1_545
P1 O6 1.508(6) .
P1 O5 1.516(5) .
P1 O4 1.523(5) .
P1 C1 1.832(7) .
P2 O8 1.496(6) .
P2 O9 1.506(5) .
P2 O7 1.558(5) .
P2 C4 1.805(7) .
O5 U1 2.302(5) 2_657
O8 U2 2.336(5) 1_565
O9 U1 2.359(5) 1_565
O10 C7 1.245(8) .
O10 U1 2.436(6) 2_657
O11 C7 1.263(9) .
O12 C8 1.299(8) .
O13 C8 1.217(8) .
C1 C6 1.384(10) .
C1 C2 1.403(10) .
C2 C3 1.411(9) .
C3 C4 1.404(10) .
C3 C8 1.499(10) .
C4 C5 1.395(10) .
C5 C6 1.402(9) .
C6 C7 1.512(10) .
C9 N1 1.332(16) .
C9 C10 1.365(17) .
C10 C11 1.378(13) .
C11 C12 1.362(14) .
C11 C11 1.51(2) 2_776
C12 C13 1.366(16) .
C13 N1 1.330(15) .
